data_7231670
loop_
_publ_author_name
'Kundu, Anu'
'Karthikeyan, Subramanian'
'Sagara, Yoshimitsu'
'Moon, Dohyun'
'Anthony, Savarimuthu Philip'

_publ_section_title
;
 Unusual fluorescent photoswitching of imidazole derivatives: the role of
 molecular conformation and twist angle controlled organic solid state
 fluorescence.
;
_journal_issue 43
_journal_name_full 'Physical chemistry chemical physics : PCCP'
_journal_page_first 27385
_journal_page_last 27393
_journal_paper_doi 10.1039/c8cp05355c
_journal_volume 20
_journal_year 2018
_chemical_formula_moiety 'C39 H29 N3'
_chemical_formula_sum 'C39 H29 N3'
_chemical_formula_weight 539.65
_space_group_crystal_system monoclinic
_space_group_IT_number 15
_space_group_name_Hall '-C 2yc'
_space_group_name_H-M_alt 'C 1 2/c 1'
_symmetry_space_group_name_Hall '-C 2yc'
_symmetry_space_group_name_H-M 'C 1 2/c 1'
_atom_sites_solution_hydrogens geom
_audit_creation_method SHELXL-2016/6
_cell_angle_alpha 90
_cell_angle_beta 107.66(3)
_cell_angle_gamma 90
_cell_formula_units_Z 8
_cell_length_a 17.931(4)
_cell_length_b 12.546(3)
_cell_length_c 27.155(5)
_cell_measurement_reflns_used 78067
_cell_measurement_temperature 173(2)
_cell_measurement_theta_max 33.679
_cell_measurement_theta_min 0.350
_cell_volume 5821(2)
_computing_cell_refinement '<i>HKL3000sm</i>(Otwinowski & Minor, 1997)'
_computing_data_collection '<i>PAL BL2D-SMDC Program</i>(Shin et. al, 2016)'
_computing_data_reduction '<i>HKL3000sm</i>(Otwinowski & Minor, 1997)'
_computing_molecular_graphics '<i>DIAMOND 4</i>(Putz & Brandenburg, 2014)'
_computing_publication_material '<i>enCifer 1.5.1</i>'
_computing_structure_refinement '<i>SHELXL-2016</i> (Sheldrick, 2015)'
_computing_structure_solution '<i>SHELXT-2014</i> (Sheldrick, 2015)'
_diffrn_ambient_temperature 173(2)
_diffrn_measured_fraction_theta_full 0.977
_diffrn_measured_fraction_theta_max 0.956
_diffrn_measurement_device_type 'ADSC Q210 CCD area detector'
_diffrn_measurement_method 'omega scan'
_diffrn_radiation_type synchrotron
_diffrn_radiation_wavelength 0.610
_diffrn_reflns_av_R_equivalents 0.0384
_diffrn_reflns_av_unetI/netI 0.0329
_diffrn_reflns_Laue_measured_fraction_full 0.977
_diffrn_reflns_Laue_measured_fraction_max 0.956
_diffrn_reflns_limit_h_max 23
_diffrn_reflns_limit_h_min -23
_diffrn_reflns_limit_k_max 17
_diffrn_reflns_limit_k_min -17
_diffrn_reflns_limit_l_max 37
_diffrn_reflns_limit_l_min -37
_diffrn_reflns_number 27101
_diffrn_reflns_point_group_measured_fraction_full 0.977
_diffrn_reflns_point_group_measured_fraction_max 0.956
_diffrn_reflns_theta_full 21.469
_diffrn_reflns_theta_max 24.998
_diffrn_reflns_theta_min 1.728
_diffrn_source 'PLSII 2D bending magnet'
_exptl_absorpt_coefficient_mu 0.054
_exptl_absorpt_correction_T_max 1.000
_exptl_absorpt_correction_T_min 0.966
_exptl_absorpt_correction_type empirical
_exptl_absorpt_process_details '<i>HKL3000sm Scalepack(Otwinowski & Minor, 1997)</i>'
_exptl_crystal_colour colorless
_exptl_crystal_density_diffrn 1.232
_exptl_crystal_description block
_exptl_crystal_F_000 2272
_exptl_crystal_size_max 0.095
_exptl_crystal_size_mid 0.084
_exptl_crystal_size_min 0.074
_refine_diff_density_max 0.310
_refine_diff_density_min -0.263
_refine_diff_density_rms 0.047
_refine_ls_extinction_coef 0.0114(9)
_refine_ls_extinction_expression Fc^*^=kFc[1+0.001xFc^2^\l^3^/sin(2\q)]^-1/4^
_refine_ls_extinction_method 'SHELXL-2016/6 (Sheldrick 2016)'
_refine_ls_goodness_of_fit_ref 1.085
_refine_ls_hydrogen_treatment constr
_refine_ls_matrix_type full
_refine_ls_number_parameters 380
_refine_ls_number_reflns 7750
_refine_ls_number_restraints 12
_refine_ls_restrained_S_all 1.146
_refine_ls_R_factor_all 0.0595
_refine_ls_R_factor_gt 0.0477
_refine_ls_shift/su_max 0.001
_refine_ls_shift/su_mean 0.000
_refine_ls_structure_factor_coef Fsqd
_refine_ls_weighting_details 'w=1/[\s^2^(Fo^2^)+(0.0811P)^2^+1.4107P] where P=(Fo^2^+2Fc^2^)/3'
_refine_ls_weighting_scheme calc
_refine_ls_wR_factor_gt 0.1321
_refine_ls_wR_factor_ref 0.1392
_reflns_Friedel_coverage 0.000
_reflns_number_gt 6214
_reflns_number_total 7750
_reflns_threshold_expression 'I > 2\s(I)'
_cod_data_source_file c8cp05355c2.cif
_cod_data_source_block SPA188
_cod_depositor_comments 'Adding full bibliography for 7231668--7231672.cif.'
_cod_database_code 7231670
_shelx_shelxl_version_number 2016/6
_shelx_space_group_comment
;
The symmetry employed for this shelxl refinement is uniquely defined
by the following loop, which should always be used as a source of
symmetry information in preference to the above space-group names.
They are only intended as comments.
;
_shelx_estimated_absorpt_t_min 0.995
_shelx_estimated_absorpt_t_max 0.996

loop_
_space_group_symop_operation_xyz
'x, y, z'
'-x, y, -z+1/2'
'x+1/2, y+1/2, z'
'-x+1/2, y+1/2, -z+1/2'
'-x, -y, -z'
'x, -y, z-1/2'
'-x+1/2, -y+1/2, -z'
'x+1/2, -y+1/2, z-1/2'

loop_
_atom_site_label
_atom_site_type_symbol
_atom_site_fract_x
_atom_site_fract_y
_atom_site_fract_z
_atom_site_U_iso_or_equiv
_atom_site_adp_type
_atom_site_occupancy
_atom_site_site_symmetry_order
_atom_site_calc_flag
_atom_site_refinement_flags_posn
_atom_site_refinement_flags_adp
N1 N 0.76417(8) 0.42581(10) 0.68876(5) 0.0483(3) Uani 1 1 d . .
N2 N 0.62190(5) 0.74516(7) 0.48811(3) 0.01901(18) Uani 1 1 d . .
N3 N 0.67820(5) 0.85659(7) 0.55209(3) 0.02078(18) Uani 1 1 d . .
C1 C 0.82388(10) 0.35203(11) 0.68884(5) 0.0474(4) Uani 1 1 d . .
C2 C 0.89227(10) 0.38514(13) 0.67973(6) 0.0548(4) Uani 1 1 d . .
H2 H 0.899365 0.458214 0.673139 0.066 Uiso 1 1 calc R U
C3 C 0.95029(12) 0.31188(17) 0.68020(7) 0.0722(6) Uani 1 1 d . .
H3 H 0.996902 0.333967 0.673423 0.087 Uiso 1 1 calc R U
C4 C 0.93931(18) 0.20526(18) 0.69077(7) 0.0864(8) Uani 1 1 d . U
H4 H 0.978794 0.154431 0.691261 0.104 Uiso 1 1 calc R U
C5 C 0.87202(19) 0.17316(15) 0.70047(7) 0.0867(8) Uani 1 1 d . U
H5 H 0.865460 0.100475 0.708060 0.104 Uiso 1 1 calc R U
C6 C 0.81461(14) 0.24487(12) 0.69927(6) 0.0685(6) Uani 1 1 d . .
H6 H 0.767885 0.221788 0.705591 0.082 Uiso 1 1 calc R U
C7 C 0.71988(10) 0.41064(11) 0.72374(5) 0.0476(4) Uani 1 1 d . .
C8 C 0.75746(12) 0.40607(11) 0.77683(5) 0.0552(4) Uani 1 1 d . .
H8 H 0.812751 0.412973 0.789804 0.066 Uiso 1 1 calc R U
C9 C 0.71364(14) 0.39135(12) 0.81072(5) 0.0663(6) Uani 1 1 d . .
H9 H 0.739180 0.388028 0.846870 0.080 Uiso 1 1 calc R U
C10 C 0.63420(15) 0.38166(13) 0.79232(6) 0.0698(6) Uani 1 1 d . .
H10 H 0.604504 0.372246 0.815628 0.084 Uiso 1 1 calc R U
C11 C 0.59714(14) 0.38555(19) 0.73992(6) 0.0815(8) Uani 1 1 d . .
H11 H 0.541831 0.378688 0.727191 0.098 Uiso 1 1 calc R U
C12 C 0.63982(12) 0.39936(17) 0.70563(5) 0.0697(6) Uani 1 1 d . .
H12 H 0.613804 0.401066 0.669508 0.084 Uiso 1 1 calc R U
C13 C 0.74062(7) 0.50615(10) 0.65085(4) 0.0339(3) Uani 1 1 d . .
C14 C 0.70757(8) 0.59964(10) 0.66212(4) 0.0362(3) Uani 1 1 d . .
H14 H 0.702207 0.609590 0.695564 0.043 Uiso 1 1 calc R U
C15 C 0.68238(7) 0.67841(10) 0.62510(4) 0.0290(2) Uani 1 1 d . .
H15 H 0.659204 0.741343 0.633345 0.035 Uiso 1 1 calc R U
C16 C 0.69050(6) 0.66685(8) 0.57579(4) 0.0214(2) Uani 1 1 d . .
C17 C 0.72426(6) 0.57363(9) 0.56481(4) 0.0243(2) Uani 1 1 d . .
H17 H 0.730635 0.564312 0.531605 0.029 Uiso 1 1 calc R U
C18 C 0.74882(7) 0.49391(10) 0.60170(4) 0.0299(2) Uani 1 1 d . .
H18 H 0.771394 0.430537 0.593380 0.036 Uiso 1 1 calc R U
C19 C 0.66523(5) 0.75557(8) 0.53909(3) 0.0197(2) Uani 1 1 d . .
C20 C 0.60465(6) 0.84746(8) 0.46828(3) 0.01928(19) Uani 1 1 d . .
C21 C 0.64098(6) 0.91547(8) 0.50829(3) 0.0197(2) Uani 1 1 d . .
C22 C 0.58648(6) 0.64997(8) 0.46180(3) 0.0199(2) Uani 1 1 d . .
C23 C 0.51044(6) 0.62564(10) 0.46014(4) 0.0295(2) Uani 1 1 d . .
H23 H 0.482585 0.670729 0.476534 0.035 Uiso 1 1 calc R U
C24 C 0.47544(7) 0.53478(11) 0.43428(5) 0.0365(3) Uani 1 1 d . .
H24 H 0.423310 0.517372 0.432961 0.044 Uiso 1 1 calc R U
C25 C 0.51588(7) 0.46951(10) 0.41047(5) 0.0345(3) Uani 1 1 d . .
H25 H 0.491667 0.407055 0.393005 0.041 Uiso 1 1 calc R U
C26 C 0.59157(7) 0.49467(10) 0.41193(5) 0.0320(2) Uani 1 1 d . .
H26 H 0.619338 0.449339 0.395582 0.038 Uiso 1 1 calc R U
C27 C 0.62713(6) 0.58625(9) 0.43728(4) 0.0250(2) Uani 1 1 d . .
H27 H 0.678714 0.604735 0.437731 0.030 Uiso 1 1 calc R U
C28 C 0.55268(6) 0.86298(8) 0.41508(4) 0.0219(2) Uani 1 1 d . .
C29 C 0.57561(7) 0.83387(9) 0.37243(4) 0.0257(2) Uani 1 1 d . .
H29 H 0.626327 0.805131 0.377186 0.031 Uiso 1 1 calc R U
C30 C 0.52446(8) 0.84675(11) 0.32286(4) 0.0358(3) Uani 1 1 d . .
H30 H 0.540506 0.826746 0.293878 0.043 Uiso 1 1 calc R U
C31 C 0.45083(8) 0.88819(13) 0.31535(5) 0.0460(3) Uani 1 1 d . .
H31 H 0.416391 0.897578 0.281329 0.055 Uiso 1 1 calc R U
C32 C 0.42722(8) 0.91607(15) 0.35754(5) 0.0526(4) Uani 1 1 d . .
H32 H 0.376146 0.943762 0.352574 0.063 Uiso 1 1 calc R U
C33 C 0.47819(7) 0.90363(13) 0.40732(5) 0.0404(3) Uani 1 1 d . .
H33 H 0.461748 0.923180 0.436203 0.048 Uiso 1 1 calc R U
C34 C 0.64798(6) 1.03210(8) 0.50919(4) 0.0215(2) Uani 1 1 d . .
C35 C 0.61371(8) 1.09576(10) 0.46597(4) 0.0342(3) Uani 1 1 d . .
H35 H 0.584846 1.063104 0.434369 0.041 Uiso 1 1 calc R U
C36 C 0.62117(8) 1.20538(10) 0.46849(5) 0.0389(3) Uani 1 1 d . .
H36 H 0.597239 1.247040 0.438663 0.047 Uiso 1 1 calc R U
C37 C 0.66279(8) 1.25500(10) 0.51362(5) 0.0330(3) Uani 1 1 d . .
H37 H 0.667190 1.330463 0.515247 0.040 Uiso 1 1 calc R U
C38 C 0.69816(7) 1.19336(10) 0.55663(5) 0.0335(3) Uani 1 1 d . .
H38 H 0.727391 1.226760 0.587930 0.040 Uiso 1 1 calc R U
C39 C 0.69130(7) 1.08333(9) 0.55443(4) 0.0274(2) Uani 1 1 d . .
H39 H 0.716495 1.042139 0.584178 0.033 Uiso 1 1 calc R U

loop_
_atom_site_aniso_label
_atom_site_aniso_U_11
_atom_site_aniso_U_22
_atom_site_aniso_U_33
_atom_site_aniso_U_23
_atom_site_aniso_U_13
_atom_site_aniso_U_12
N1 0.0583(7) 0.0417(7) 0.0359(6) 0.0249(5) 0.0006(5) -0.0063(5)
N2 0.0198(4) 0.0215(4) 0.0136(4) 0.0016(3) 0.0018(3) -0.0014(3)
N3 0.0223(4) 0.0240(4) 0.0145(4) 0.0025(3) 0.0032(3) -0.0019(3)
C1 0.0692(10) 0.0285(7) 0.0256(6) 0.0079(5) -0.0138(6) -0.0049(6)
C2 0.0598(9) 0.0404(8) 0.0437(8) 0.0070(6) -0.0147(7) 0.0051(7)
C3 0.0798(12) 0.0744(13) 0.0395(8) -0.0008(8) -0.0160(8) 0.0283(10)
C4 0.138(2) 0.0604(12) 0.0328(8) -0.0073(8) -0.0156(10) 0.0487(13)
C5 0.167(2) 0.0324(9) 0.0391(9) -0.0019(6) -0.0014(12) 0.0141(12)
C6 0.1271(17) 0.0280(8) 0.0303(7) 0.0032(5) -0.0060(8) -0.0114(9)
C7 0.0761(10) 0.0352(7) 0.0214(5) 0.0109(5) -0.0005(6) -0.0235(7)
C8 0.0935(12) 0.0291(7) 0.0250(6) 0.0035(5) -0.0089(7) 0.0034(7)
C9 0.1434(19) 0.0276(7) 0.0171(6) 0.0025(5) 0.0081(8) 0.0105(9)
C10 0.1418(19) 0.0418(9) 0.0284(7) -0.0021(6) 0.0298(9) -0.0365(10)
C11 0.1077(16) 0.1043(16) 0.0335(8) -0.0088(9) 0.0226(9) -0.0732(14)
C12 0.0852(12) 0.0968(14) 0.0201(6) 0.0040(7) 0.0054(7) -0.0578(11)
C13 0.0391(6) 0.0306(6) 0.0238(5) 0.0131(4) -0.0026(4) -0.0101(5)
C14 0.0497(7) 0.0385(7) 0.0179(5) 0.0076(4) 0.0066(4) -0.0089(5)
C15 0.0374(6) 0.0295(6) 0.0182(5) 0.0033(4) 0.0056(4) -0.0054(4)
C16 0.0201(4) 0.0249(5) 0.0159(4) 0.0047(3) 0.0006(3) -0.0053(4)
C17 0.0221(5) 0.0280(5) 0.0192(4) 0.0046(4) 0.0008(3) -0.0032(4)
C18 0.0303(5) 0.0255(6) 0.0273(5) 0.0065(4) -0.0014(4) -0.0027(4)
C19 0.0184(4) 0.0248(5) 0.0141(4) 0.0025(3) 0.0023(3) -0.0031(3)
C20 0.0205(4) 0.0229(5) 0.0139(4) 0.0027(3) 0.0044(3) 0.0018(3)
C21 0.0213(4) 0.0235(5) 0.0142(4) 0.0016(3) 0.0053(3) 0.0013(3)
C22 0.0203(4) 0.0224(5) 0.0143(4) 0.0026(3) 0.0012(3) -0.0035(3)
C23 0.0229(5) 0.0400(7) 0.0262(5) -0.0017(4) 0.0085(4) -0.0062(4)
C24 0.0267(6) 0.0468(8) 0.0335(6) -0.0012(5) 0.0055(4) -0.0165(5)
C25 0.0370(6) 0.0296(6) 0.0304(6) -0.0017(4) 0.0002(5) -0.0128(5)
C26 0.0341(6) 0.0282(6) 0.0304(5) -0.0057(4) 0.0047(4) -0.0014(4)
C27 0.0212(5) 0.0275(5) 0.0241(5) -0.0015(4) 0.0038(4) -0.0018(4)
C28 0.0243(5) 0.0252(5) 0.0140(4) 0.0028(3) 0.0025(3) 0.0004(4)
C29 0.0325(5) 0.0259(5) 0.0167(4) -0.0004(4) 0.0047(4) 0.0010(4)
C30 0.0479(7) 0.0413(7) 0.0150(5) -0.0008(4) 0.0049(4) 0.0019(5)
C31 0.0452(7) 0.0632(10) 0.0191(5) 0.0061(5) -0.0058(5) 0.0079(6)
C32 0.0333(7) 0.0886(12) 0.0286(6) 0.0104(7) -0.0013(5) 0.0219(7)
C33 0.0319(6) 0.0668(9) 0.0205(5) 0.0062(5) 0.0048(4) 0.0160(6)
C34 0.0245(5) 0.0225(5) 0.0186(4) 0.0002(3) 0.0083(4) 0.0020(4)
C35 0.0496(7) 0.0249(6) 0.0220(5) 0.0004(4) 0.0016(5) 0.0056(5)
C36 0.0546(8) 0.0243(6) 0.0322(6) 0.0040(4) 0.0050(5) 0.0090(5)
C37 0.0405(6) 0.0225(6) 0.0370(6) -0.0020(4) 0.0133(5) 0.0021(4)
C38 0.0389(6) 0.0303(6) 0.0293(5) -0.0057(4) 0.0075(5) -0.0071(5)
C39 0.0302(5) 0.0282(6) 0.0219(5) 0.0010(4) 0.0049(4) -0.0036(4)

loop_
_atom_type_symbol
_atom_type_description
_atom_type_scat_dispersion_real
_atom_type_scat_dispersion_imag
_atom_type_scat_source
C C 0.0019 0.0011 'International Tables Vol C Tables 4.2.6.8 and 6.1.1.4'
H H 0.0000 0.0000 'International Tables Vol C Tables 4.2.6.8 and 6.1.1.4'
N N 0.0040 0.0024 'International Tables Vol C Tables 4.2.6.8 and 6.1.1.4'

loop_
_geom_angle_atom_site_label_1
_geom_angle_atom_site_label_2
_geom_angle_atom_site_label_3
_geom_angle
C13 N1 C1 121.83(12)
C13 N1 C7 118.57(13)
C1 N1 C7 119.11(11)
C19 N2 C20 107.10(8)
C19 N2 C22 127.60(8)
C20 N2 C22 124.20(8)
C19 N3 C21 106.42(8)
C2 C1 C6 119.45(17)
C2 C1 N1 120.91(13)
C6 C1 N1 119.63(17)
C3 C2 C1 120.14(18)
C3 C2 H2 119.9
C1 C2 H2 119.9
C2 C3 C4 119.1(2)
C2 C3 H3 120.5
C4 C3 H3 120.5
C5 C4 C3 120.6(2)
C5 C4 H4 119.7
C3 C4 H4 119.7
C6 C5 C4 120.3(2)
C6 C5 H5 119.8
C4 C5 H5 119.8
C5 C6 C1 120.4(2)
C5 C6 H6 119.8
C1 C6 H6 119.8
C12 C7 C8 119.31(15)
C12 C7 N1 120.52(12)
C8 C7 N1 120.17(15)
C9 C8 C7 119.74(18)
C9 C8 H8 120.1
C7 C8 H8 120.1
C10 C9 C8 120.39(13)
C10 C9 H9 119.8
C8 C9 H9 119.8
C9 C10 C11 119.89(17)
C9 C10 H10 120.1
C11 C10 H10 120.1
C10 C11 C12 120.5(2)
C10 C11 H11 119.7
C12 C11 H11 119.7
C7 C12 C11 120.14(15)
C7 C12 H12 119.9
C11 C12 H12 119.9
C14 C13 C18 118.66(10)
C14 C13 N1 119.71(12)
C18 C13 N1 121.63(13)
C15 C14 C13 120.65(11)
C15 C14 H14 119.7
C13 C14 H14 119.7
C14 C15 C16 121.05(11)
C14 C15 H15 119.5
C16 C15 H15 119.5
C17 C16 C15 118.12(9)
C17 C16 C19 123.79(9)
C15 C16 C19 118.06(10)
C18 C17 C16 120.97(10)
C18 C17 H17 119.5
C16 C17 H17 119.5
C17 C18 C13 120.55(12)
C17 C18 H18 119.7
C13 C18 H18 119.7
N3 C19 N2 111.21(8)
N3 C19 C16 123.61(9)
N2 C19 C16 125.10(9)
C21 C20 N2 105.64(8)
C21 C20 C28 134.16(9)
N2 C20 C28 120.09(9)
C20 C21 N3 109.59(9)
C20 C21 C34 130.32(9)
N3 C21 C34 120.00(8)
C27 C22 C23 121.00(10)
C27 C22 N2 120.16(9)
C23 C22 N2 118.80(10)
C22 C23 C24 119.22(11)
C22 C23 H23 120.4
C24 C23 H23 120.4
C25 C24 C23 120.33(11)
C25 C24 H24 119.8
C23 C24 H24 119.8
C24 C25 C26 120.18(11)
C24 C25 H25 119.9
C26 C25 H25 119.9
C25 C26 C27 120.11(11)
C25 C26 H26 119.9
C27 C26 H26 119.9
C22 C27 C26 119.14(10)
C22 C27 H27 120.4
C26 C27 H27 120.4
C33 C28 C29 119.03(10)
C33 C28 C20 119.42(9)
C29 C28 C20 121.50(9)
C30 C29 C28 120.10(11)
C30 C29 H29 119.9
C28 C29 H29 119.9
C31 C30 C29 120.63(11)
C31 C30 H30 119.7
C29 C30 H30 119.7
C30 C31 C32 119.64(11)
C30 C31 H31 120.2
C32 C31 H31 120.2
C31 C32 C33 120.05(12)
C31 C32 H32 120.0
C33 C32 H32 120.0
C28 C33 C32 120.53(12)
C28 C33 H33 119.7
C32 C33 H33 119.7
C39 C34 C35 117.47(10)
C39 C34 C21 119.72(9)
C35 C34 C21 122.80(9)
C36 C35 C34 121.04(11)
C36 C35 H35 119.5
C34 C35 H35 119.5
C37 C36 C35 120.86(11)
C37 C36 H36 119.6
C35 C36 H36 119.6
C36 C37 C38 119.01(11)
C36 C37 H37 120.5
C38 C37 H37 120.5
C37 C38 C39 120.55(11)
C37 C38 H38 119.7
C39 C38 H38 119.7
C38 C39 C34 121.03(10)
C38 C39 H39 119.5
C34 C39 H39 119.5

loop_
_geom_bond_atom_site_label_1
_geom_bond_atom_site_label_2
_geom_bond_distance
N1 C13 1.4108(14)
N1 C1 1.415(2)
N1 C7 1.424(2)
N2 C19 1.3729(12)
N2 C20 1.3900(13)
N2 C22 1.4369(13)
N3 C19 1.3172(13)
N3 C21 1.3872(12)
C1 C2 1.386(3)
C1 C6 1.394(2)
C2 C3 1.385(3)
C2 H2 0.9500
C3 C4 1.395(3)
C3 H3 0.9500
C4 C5 1.371(4)
C4 H4 0.9500
C5 C6 1.360(3)
C5 H5 0.9500
C6 H6 0.9500
C7 C12 1.376(2)
C7 C8 1.3953(17)
C8 C9 1.392(3)
C8 H8 0.9500
C9 C10 1.364(3)
C9 H9 0.9500
C10 C11 1.377(2)
C10 H10 0.9500
C11 C12 1.384(2)
C11 H11 0.9500
C12 H12 0.9500
C13 C14 1.390(2)
C13 C18 1.3947(17)
C14 C15 1.3841(15)
C14 H14 0.9500
C15 C16 1.3978(14)
C15 H15 0.9500
C16 C17 1.3901(16)
C16 C19 1.4708(13)
C17 C18 1.3892(14)
C17 H17 0.9500
C18 H18 0.9500
C20 C21 1.3797(13)
C20 C28 1.4753(13)
C21 C34 1.4681(15)
C22 C27 1.3813(15)
C22 C23 1.3846(15)
C23 C24 1.3852(17)
C23 H23 0.9500
C24 C25 1.3778(19)
C24 H24 0.9500
C25 C26 1.3822(18)
C25 H25 0.9500
C26 C27 1.3908(16)
C26 H26 0.9500
C27 H27 0.9500
C28 C33 1.3847(16)
C28 C29 1.3903(14)
C29 C30 1.3892(15)
C29 H29 0.9500
C30 C31 1.3754(19)
C30 H30 0.9500
C31 C32 1.382(2)
C31 H31 0.9500
C32 C33 1.3920(17)
C32 H32 0.9500
C33 H33 0.9500
C34 C39 1.3952(14)
C34 C35 1.3984(14)
C35 C36 1.3816(18)
C35 H35 0.9500
C36 C37 1.3753(18)
C36 H36 0.9500
C37 C38 1.3838(17)
C37 H37 0.9500
C38 C39 1.3855(17)
C38 H38 0.9500
C39 H39 0.9500

loop_
_geom_torsion_atom_site_label_1
_geom_torsion_atom_site_label_2
_geom_torsion_atom_site_label_3
_geom_torsion_atom_site_label_4
_geom_torsion
C13 N1 C1 C2 43.35(19)
C7 N1 C1 C2 -144.73(14)
C13 N1 C1 C6 -137.98(14)
C7 N1 C1 C6 33.94(19)
C6 C1 C2 C3 1.0(2)
N1 C1 C2 C3 179.68(13)
C1 C2 C3 C4 -1.0(2)
C2 C3 C4 C5 0.1(3)
C3 C4 C5 C6 0.8(3)
C4 C5 C6 C1 -0.8(3)
C2 C1 C6 C5 -0.1(2)
N1 C1 C6 C5 -178.77(14)
C13 N1 C7 C12 50.7(2)
C1 N1 C7 C12 -121.48(17)
C13 N1 C7 C8 -129.89(15)
C1 N1 C7 C8 57.92(19)
C12 C7 C8 C9 -0.7(2)
N1 C7 C8 C9 179.92(13)
C7 C8 C9 C10 -0.2(2)
C8 C9 C10 C11 0.5(3)
C9 C10 C11 C12 -0.1(3)
C8 C7 C12 C11 1.1(3)
N1 C7 C12 C11 -179.46(18)
C10 C11 C12 C7 -0.8(3)
C1 N1 C13 C14 -154.07(13)
C7 N1 C13 C14 33.96(18)
C1 N1 C13 C18 26.64(19)
C7 N1 C13 C18 -145.33(13)
C18 C13 C14 C15 0.83(18)
N1 C13 C14 C15 -178.48(11)
C13 C14 C15 C16 -0.95(18)
C14 C15 C16 C17 0.33(16)
C14 C15 C16 C19 -177.65(10)
C15 C16 C17 C18 0.39(15)
C19 C16 C17 C18 178.24(9)
C16 C17 C18 C13 -0.49(16)
C14 C13 C18 C17 -0.12(17)
N1 C13 C18 C17 179.18(11)
C21 N3 C19 N2 0.97(11)
C21 N3 C19 C16 -175.74(9)
C20 N2 C19 N3 -1.84(11)
C22 N2 C19 N3 -170.10(9)
C20 N2 C19 C16 174.81(9)
C22 N2 C19 C16 6.56(16)
C17 C16 C19 N3 -136.99(11)
C15 C16 C19 N3 40.87(14)
C17 C16 C19 N2 46.76(14)
C15 C16 C19 N2 -135.39(11)
C19 N2 C20 C21 1.90(10)
C22 N2 C20 C21 170.66(9)
C19 N2 C20 C28 -174.83(8)
C22 N2 C20 C28 -6.07(14)
N2 C20 C21 N3 -1.37(10)
C28 C20 C21 N3 174.69(10)
N2 C20 C21 C34 175.13(9)
C28 C20 C21 C34 -8.82(18)
C19 N3 C21 C20 0.28(11)
C19 N3 C21 C34 -176.64(9)
C19 N2 C22 C27 -91.22(13)
C20 N2 C22 C27 102.38(12)
C19 N2 C22 C23 90.86(13)
C20 N2 C22 C23 -75.54(13)
C27 C22 C23 C24 1.27(16)
N2 C22 C23 C24 179.17(10)
C22 C23 C24 C25 -0.07(18)
C23 C24 C25 C26 -0.43(19)
C24 C25 C26 C27 -0.25(19)
C23 C22 C27 C26 -1.93(16)
N2 C22 C27 C26 -179.80(9)
C25 C26 C27 C22 1.41(17)
C21 C20 C28 C33 -66.73(17)
N2 C20 C28 C33 108.87(13)
C21 C20 C28 C29 115.80(13)
N2 C20 C28 C29 -68.60(13)
C33 C28 C29 C30 0.70(18)
C20 C28 C29 C30 178.18(11)
C28 C29 C30 C31 -0.04(19)
C29 C30 C31 C32 -0.8(2)
C30 C31 C32 C33 0.9(3)
C29 C28 C33 C32 -0.6(2)
C20 C28 C33 C32 -178.09(14)
C31 C32 C33 C28 -0.2(3)
C20 C21 C34 C39 -177.02(10)
N3 C21 C34 C39 -0.83(14)
C20 C21 C34 C35 2.01(17)
N3 C21 C34 C35 178.20(10)
C39 C34 C35 C36 -1.43(18)
C21 C34 C35 C36 179.52(11)
C34 C35 C36 C37 0.2(2)
C35 C36 C37 C38 0.8(2)
C36 C37 C38 C39 -0.48(19)
C37 C38 C39 C34 -0.78(18)
C35 C34 C39 C38 1.71(16)
C21 C34 C39 C38 -179.21(10)
